data_4119600
loop_
_publ_author_name
'Hai-Feng Su'
'Lan Xue'
'Yun-Hua Li'
'Shui-Chao Lin'
'Yi-Mei Wen'
'Rong-Bin Huang'
'Su-Yuan Xie'
'Lan-Sun Zheng'

_publ_contact_author
;
      Xie, SuYuan 
      Department of Chemistry
      Xiamen University
      Xiamen, 361005
      P. R. China
;
_publ_contact_author_email syxie@xmu.edu.cn
_publ_contact_author_fax 86-592-2183047
_publ_contact_author_phone 86-592-2183047
_publ_section_title
;
 Probing Hydrogen Bond Energies by Mass Spectrometry
;
_journal_name_full 'Journal of the American Chemical Society'
_journal_page_first 6122
_journal_page_last 6129
_journal_paper_doi 10.1021/ja312133k
_journal_volume 135
_journal_year 2013
_chemical_formula_sum 'C23 H28 N4 O4 S2'
_chemical_formula_weight 488.61
_chemical_name_systematic
; 
 ? 
;
_space_group_IT_number 15
_symmetry_cell_setting monoclinic
_symmetry_space_group_name_Hall '-C 2yc'
_symmetry_space_group_name_H-M 'C 1 2/c 1'
_atom_sites_solution_hydrogens geom
_atom_sites_solution_primary direct
_atom_sites_solution_secondary difmap
_audit_creation_method SHELXL-97
_cell_angle_alpha 90.00
_cell_angle_beta 118.94(3)
_cell_angle_gamma 90.00
_cell_formula_units_Z 8
_cell_length_a 29.028(6)
_cell_length_b 7.6244(15)
_cell_length_c 25.456(5)
_cell_measurement_temperature 173(2)
_cell_volume 4930(2)
_computing_structure_refinement 'SHELXL-97 (Sheldrick, 1997)'
_computing_structure_solution 'SHELXS-97 (Sheldrick, 1990)'
_diffrn_ambient_temperature 173(2)
_diffrn_measured_fraction_theta_full 0.988
_diffrn_measured_fraction_theta_max 0.988
_diffrn_radiation_monochromator graphite
_diffrn_radiation_source 'fine-focus sealed tube'
_diffrn_radiation_type MoK\a
_diffrn_radiation_wavelength 0.71073
_diffrn_reflns_av_R_equivalents 0.0401
_diffrn_reflns_av_sigmaI/netI 0.0448
_diffrn_reflns_limit_h_max 24
_diffrn_reflns_limit_h_min -35
_diffrn_reflns_limit_k_max 9
_diffrn_reflns_limit_k_min -9
_diffrn_reflns_limit_l_max 31
_diffrn_reflns_limit_l_min -30
_diffrn_reflns_number 14507
_diffrn_reflns_theta_full 26.00
_diffrn_reflns_theta_max 26.00
_diffrn_reflns_theta_min 3.05
_exptl_absorpt_coefficient_mu 0.252
_exptl_absorpt_correction_T_max 0.9058
_exptl_absorpt_correction_T_min 0.8843
_exptl_crystal_density_diffrn 1.316
_exptl_crystal_F_000 2064
_exptl_crystal_size_max 0.50
_exptl_crystal_size_mid 0.50
_exptl_crystal_size_min 0.40
_refine_diff_density_max 0.436
_refine_diff_density_min -0.576
_refine_diff_density_rms 0.094
_refine_ls_extinction_coef 0.0021(5)
_refine_ls_extinction_expression Fc^*^=kFc[1+0.001xFc^2^\l^3^/sin(2\q)]^-1/4^
_refine_ls_extinction_method SHELXL
_refine_ls_goodness_of_fit_ref 1.200
_refine_ls_hydrogen_treatment mixed
_refine_ls_matrix_type full
_refine_ls_number_parameters 307
_refine_ls_number_reflns 4797
_refine_ls_number_restraints 0
_refine_ls_restrained_S_all 1.200
_refine_ls_R_factor_all 0.0780
_refine_ls_R_factor_gt 0.0483
_refine_ls_shift/su_max 0.001
_refine_ls_shift/su_mean 0.000
_refine_ls_structure_factor_coef Fsqd
_refine_ls_weighting_details 'calc w=1/[\s^2^(Fo^2^)+(0.1193P)^2^+0.0000P] where P=(Fo^2^+2Fc^2^)/3'
_refine_ls_weighting_scheme calc
_refine_ls_wR_factor_gt 0.1409
_refine_ls_wR_factor_ref 0.2082
_reflns_number_gt 3333
_reflns_number_total 4797
_reflns_threshold_expression >2sigma(I)
_cod_data_source_file ja312133k_3.cif
_cod_data_source_block p2
_cod_original_cell_volume 4930.6(17)
_cod_database_code 4119600

loop_
_symmetry_equiv_pos_as_xyz
'x, y, z'
'-x, y, -z+1/2'
'x+1/2, y+1/2, z'
'-x+1/2, y+1/2, -z+1/2'
'-x, -y, -z'
'x, -y, z-1/2'
'-x+1/2, -y+1/2, -z'
'x+1/2, -y+1/2, z-1/2'

loop_
_atom_site_label
_atom_site_type_symbol
_atom_site_fract_x
_atom_site_fract_y
_atom_site_fract_z
_atom_site_U_iso_or_equiv
_atom_site_adp_type
_atom_site_occupancy
_atom_site_symmetry_multiplicity
_atom_site_calc_flag
_atom_site_refinement_flags
S1 S 0.56935(3) -1.52479(11) 0.57964(3) 0.0433(3) Uani 1 1 d .
S2 S 0.16311(3) 0.71088(10) 0.20160(3) 0.0383(3) Uani 1 1 d .
C1 C 0.52311(12) -1.3607(4) 0.56734(12) 0.0362(7) Uani 1 1 d .
C2 C 0.49408(12) -1.5711(4) 0.60446(12) 0.0346(7) Uani 1 1 d .
C3 C 0.46424(13) -1.6513(4) 0.62681(13) 0.0451(8) Uani 1 1 d .
H3C H 0.4346 -1.5940 0.6253 0.054 Uiso 1 1 calc R
C4 C 0.47902(16) -1.8182(4) 0.65160(15) 0.0582(11) Uani 1 1 d .
H4B H 0.4597 -1.8732 0.6684 0.070 Uiso 1 1 calc R
C5 C 0.52095(16) -1.9056(4) 0.65240(16) 0.0622(12) Uani 1 1 d .
H5A H 0.5295 -2.0207 0.6686 0.075 Uiso 1 1 calc R
C6 C 0.55060(14) -1.8275(4) 0.62989(15) 0.0523(9) Uani 1 1 d .
H6A H 0.5794 -1.8878 0.6303 0.063 Uiso 1 1 calc R
C7 C 0.53758(13) -1.6601(4) 0.60681(13) 0.0400(8) Uani 1 1 d .
C8 C 0.18017(12) 0.5081(4) 0.23947(12) 0.0352(7) Uani 1 1 d .
C9 C 0.12949(11) 0.6193(4) 0.27475(12) 0.0327(6) Uani 1 1 d .
C10 C 0.10311(12) 0.6301(4) 0.30740(13) 0.0383(7) Uani 1 1 d .
H10A H 0.1056 0.5373 0.3335 0.046 Uiso 1 1 calc R
C11 C 0.07304(12) 0.7768(4) 0.30194(14) 0.0464(8) Uani 1 1 d .
H11A H 0.0534 0.7821 0.3228 0.056 Uiso 1 1 calc R
C12 C 0.07150(13) 0.9168(5) 0.26600(14) 0.0465(8) Uani 1 1 d .
H12A H 0.0515 1.0181 0.2635 0.056 Uiso 1 1 calc R
C13 C 0.09835(13) 0.9106(4) 0.23428(13) 0.0426(8) Uani 1 1 d .
H13A H 0.0975 1.0071 0.2102 0.051 Uiso 1 1 calc R
C14 C 0.12693(12) 0.7607(4) 0.23785(12) 0.0344(7) Uani 1 1 d .
C15 C 0.39776(12) -1.0553(4) 0.52462(12) 0.0372(7) Uani 1 1 d .
C16 C 0.35533(12) -0.9314(4) 0.51847(13) 0.0376(7) Uani 1 1 d .
H16A H 0.3641 -0.8864 0.5587 0.045 Uiso 1 1 calc R
H16B H 0.3218 -0.9969 0.5028 0.045 Uiso 1 1 calc R
C17 C 0.34746(13) -0.7770(4) 0.47732(13) 0.0382(7) Uani 1 1 d .
H17A H 0.3355 -0.8212 0.4362 0.046 Uiso 1 1 calc R
H17B H 0.3817 -0.7174 0.4909 0.046 Uiso 1 1 calc R
C18 C 0.30747(12) -0.6435(4) 0.47563(13) 0.0383(7) Uani 1 1 d .
H18A H 0.2735 -0.7032 0.4633 0.046 Uiso 1 1 calc R
H18B H 0.3200 -0.5951 0.5164 0.046 Uiso 1 1 calc R
C19 C 0.29905(13) -0.4932(4) 0.43211(14) 0.0379(7) Uani 1 1 d .
H19A H 0.3334 -0.4373 0.4437 0.046 Uiso 1 1 calc R
H19B H 0.2855 -0.5421 0.3912 0.046 Uiso 1 1 calc R
C20 C 0.26084(12) -0.3535(3) 0.43058(13) 0.0367(7) Uani 1 1 d .
H20A H 0.2737 -0.3063 0.4716 0.044 Uiso 1 1 calc R
H20B H 0.2261 -0.4082 0.4177 0.044 Uiso 1 1 calc R
C21 C 0.25443(12) -0.2029(3) 0.38813(13) 0.0348(7) Uani 1 1 d .
H21A H 0.2409 -0.2496 0.3470 0.042 Uiso 1 1 calc R
H21B H 0.2893 -0.1494 0.4005 0.042 Uiso 1 1 calc R
C22 C 0.21677(12) -0.0618(4) 0.38768(13) 0.0355(7) Uani 1 1 d .
H22A H 0.1819 -0.1160 0.3749 0.043 Uiso 1 1 calc R
H22B H 0.2301 -0.0174 0.4291 0.043 Uiso 1 1 calc R
C23 C 0.20986(11) 0.0911(3) 0.34679(12) 0.0336(7) Uani 1 1 d .
N1 N 0.52529(11) -1.2057(3) 0.54434(12) 0.0457(7) Uani 1 1 d .
H1A H 0.5013 -1.1254 0.5377 0.055 Uiso 1 1 calc R
H1B H 0.5507 -1.1837 0.5358 0.055 Uiso 1 1 calc R
N2 N 0.48633(10) -1.4014(3) 0.58092(10) 0.0357(6) Uani 1 1 d .
N3 N 0.21030(11) 0.3942(3) 0.22998(12) 0.0485(7) Uani 1 1 d .
H3A H 0.2180 0.2920 0.2484 0.058 Uiso 1 1 calc R
H3B H 0.2225 0.4212 0.2054 0.058 Uiso 1 1 calc R
N4 N 0.16054(10) 0.4789(3) 0.27505(10) 0.0344(6) Uani 1 1 d .
O1 O 0.42481(10) -1.0292(3) 0.50112(10) 0.0505(6) Uani 1 1 d .
O2 O 0.40279(10) -1.1945(3) 0.55757(10) 0.0450(6) Uani 1 1 d .
O3 O 0.23026(9) 0.0992(3) 0.31485(10) 0.0426(6) Uani 1 1 d .
O4 O 0.17923(9) 0.2141(3) 0.34928(9) 0.0425(6) Uani 1 1 d .
H4A H 0.175(2) 0.323(6) 0.327(2) 0.126(19) Uiso 1 1 d .
H2A H 0.435(2) -1.269(7) 0.564(3) 0.14(2) Uiso 1 1 d .

loop_
_atom_site_aniso_label
_atom_site_aniso_U_11
_atom_site_aniso_U_22
_atom_site_aniso_U_33
_atom_site_aniso_U_23
_atom_site_aniso_U_13
_atom_site_aniso_U_12
S1 0.0465(5) 0.0449(5) 0.0396(5) -0.0030(3) 0.0217(4) 0.0031(3)
S2 0.0455(5) 0.0397(5) 0.0365(4) 0.0088(3) 0.0253(4) 0.0036(3)
C1 0.0417(17) 0.0395(16) 0.0266(13) -0.0005(12) 0.0159(13) -0.0041(13)
C2 0.0394(16) 0.0333(14) 0.0264(13) -0.0014(11) 0.0122(12) -0.0071(12)
C3 0.0463(19) 0.0423(17) 0.0407(16) 0.0020(14) 0.0164(15) -0.0082(14)
C4 0.059(2) 0.049(2) 0.0472(19) 0.0096(16) 0.0108(18) -0.0182(18)
C5 0.063(3) 0.0371(18) 0.058(2) 0.0134(16) 0.007(2) -0.0041(17)
C6 0.0469(19) 0.0357(17) 0.057(2) -0.0019(15) 0.0111(17) 0.0028(15)
C7 0.0466(18) 0.0325(15) 0.0311(15) -0.0046(12) 0.0111(13) 0.0014(13)
C8 0.0390(16) 0.0360(15) 0.0388(16) -0.0001(12) 0.0253(14) -0.0025(12)
C9 0.0287(14) 0.0349(14) 0.0340(14) 0.0035(12) 0.0149(12) -0.0001(12)
C10 0.0377(16) 0.0463(17) 0.0367(15) 0.0050(14) 0.0226(14) -0.0005(14)
C11 0.0340(17) 0.066(2) 0.0455(17) 0.0058(16) 0.0243(15) 0.0087(15)
C12 0.0445(18) 0.058(2) 0.0396(16) 0.0102(15) 0.0223(15) 0.0218(16)
C13 0.0424(17) 0.0502(18) 0.0331(15) 0.0141(14) 0.0166(14) 0.0127(15)
C14 0.0352(16) 0.0396(15) 0.0300(14) 0.0063(12) 0.0171(12) 0.0015(13)
C15 0.0437(18) 0.0344(15) 0.0329(15) 0.0052(12) 0.0179(14) -0.0004(13)
C16 0.0397(17) 0.0374(15) 0.0359(15) 0.0062(12) 0.0183(14) 0.0027(13)
C17 0.0460(18) 0.0380(15) 0.0357(15) 0.0069(13) 0.0240(14) 0.0044(13)
C18 0.0430(17) 0.0370(15) 0.0371(15) 0.0041(13) 0.0211(14) 0.0053(13)
C19 0.0460(19) 0.0335(15) 0.0410(16) 0.0036(13) 0.0264(15) 0.0028(13)
C20 0.0432(17) 0.0319(14) 0.0404(16) 0.0045(13) 0.0246(14) 0.0043(13)
C21 0.0403(17) 0.0325(15) 0.0365(15) 0.0008(12) 0.0224(13) 0.0011(12)
C22 0.0371(16) 0.0341(15) 0.0399(16) 0.0049(12) 0.0224(13) 0.0003(12)
C23 0.0360(16) 0.0306(14) 0.0381(15) -0.0010(12) 0.0209(13) -0.0021(12)
N1 0.0470(16) 0.0457(15) 0.0523(16) 0.0143(12) 0.0304(14) 0.0004(12)
N2 0.0424(14) 0.0314(12) 0.0345(12) 0.0044(10) 0.0196(11) -0.0009(11)
N3 0.0669(19) 0.0410(14) 0.0602(17) 0.0111(13) 0.0486(16) 0.0127(13)
N4 0.0368(14) 0.0326(12) 0.0392(13) 0.0046(10) 0.0226(11) 0.0005(10)
O1 0.0577(15) 0.0476(13) 0.0598(14) 0.0229(11) 0.0392(13) 0.0154(11)
O2 0.0492(14) 0.0401(12) 0.0523(13) 0.0172(10) 0.0297(11) 0.0074(10)
O3 0.0560(14) 0.0362(11) 0.0544(13) 0.0091(10) 0.0415(12) 0.0079(10)
O4 0.0585(14) 0.0331(11) 0.0491(13) 0.0079(9) 0.0365(11) 0.0126(10)

loop_
_atom_type_symbol
_atom_type_description
_atom_type_scat_dispersion_real
_atom_type_scat_dispersion_imag
_atom_type_scat_source
C C 0.0033 0.0016 'International Tables Vol C Tables 4.2.6.8 and 6.1.1.4'
H H 0.0000 0.0000 'International Tables Vol C Tables 4.2.6.8 and 6.1.1.4'
N N 0.0061 0.0033 'International Tables Vol C Tables 4.2.6.8 and 6.1.1.4'
O O 0.0106 0.0060 'International Tables Vol C Tables 4.2.6.8 and 6.1.1.4'
S S 0.1246 0.1234 'International Tables Vol C Tables 4.2.6.8 and 6.1.1.4'

loop_
_geom_angle_atom_site_label_1
_geom_angle_atom_site_label_2
_geom_angle_atom_site_label_3
_geom_angle
C7 S1 C1 89.24(15)
C14 S2 C8 89.04(14)
N2 C1 N1 122.9(3)
N2 C1 S1 115.9(2)
N1 C1 S1 121.1(2)
C3 C2 N2 125.5(3)
C3 C2 C7 119.6(3)
N2 C2 C7 114.8(3)
C2 C3 C4 118.2(4)
C2 C3 H3C 120.9
C4 C3 H3C 120.9
C5 C4 C3 121.6(4)
C5 C4 H4B 119.2
C3 C4 H4B 119.2
C6 C5 C4 120.6(3)
C6 C5 H5A 119.7
C4 C5 H5A 119.7
C5 C6 C7 118.6(4)
C5 C6 H6A 120.7
C7 C6 H6A 120.7
C6 C7 C2 121.3(3)
C6 C7 S1 129.1(3)
C2 C7 S1 109.5(2)
N4 C8 N3 124.1(3)
N4 C8 S2 115.4(2)
N3 C8 S2 120.5(2)
C10 C9 N4 126.0(3)
C10 C9 C14 119.4(3)
N4 C9 C14 114.6(3)
C9 C10 C11 119.7(3)
C9 C10 H10A 120.2
C11 C10 H10A 120.2
C10 C11 C12 120.2(3)
C10 C11 H11A 119.9
C12 C11 H11A 119.9
C13 C12 C11 121.0(3)
C13 C12 H12A 119.5
C11 C12 H12A 119.5
C12 C13 C14 118.9(3)
C12 C13 H13A 120.6
C14 C13 H13A 120.6
C13 C14 C9 120.7(3)
C13 C14 S2 129.7(2)
C9 C14 S2 109.6(2)
O1 C15 O2 123.3(3)
O1 C15 C16 122.8(3)
O2 C15 C16 114.0(3)
C15 C16 C17 113.7(3)
C15 C16 H16A 108.8
C17 C16 H16A 108.8
C15 C16 H16B 108.8
C17 C16 H16B 108.8
H16A C16 H16B 107.7
C16 C17 C18 113.2(3)
C16 C17 H17A 108.9
C18 C17 H17A 108.9
C16 C17 H17B 108.9
C18 C17 H17B 108.9
H17A C17 H17B 107.7
C19 C18 C17 111.8(3)
C19 C18 H18A 109.2
C17 C18 H18A 109.2
C19 C18 H18B 109.2
C17 C18 H18B 109.2
H18A C18 H18B 107.9
C20 C19 C18 113.6(3)
C20 C19 H19A 108.8
C18 C19 H19A 108.8
C20 C19 H19B 108.8
C18 C19 H19B 108.8
H19A C19 H19B 107.7
C19 C20 C21 112.5(3)
C19 C20 H20A 109.1
C21 C20 H20A 109.1
C19 C20 H20B 109.1
C21 C20 H20B 109.1
H20A C20 H20B 107.8
C20 C21 C22 112.1(2)
C20 C21 H21A 109.2
C22 C21 H21A 109.2
C20 C21 H21B 109.2
C22 C21 H21B 109.2
H21A C21 H21B 107.9
C23 C22 C21 113.8(3)
C23 C22 H22A 108.8
C21 C22 H22A 108.8
C23 C22 H22B 108.8
C21 C22 H22B 108.8
H22A C22 H22B 107.7
O3 C23 O4 123.7(3)
O3 C23 C22 123.6(3)
O4 C23 C22 112.6(3)
C1 N1 H1A 120.0
C1 N1 H1B 120.0
H1A N1 H1B 120.0
C1 N2 C2 110.5(3)
C8 N3 H3A 120.0
C8 N3 H3B 120.0
H3A N3 H3B 120.0
C8 N4 C9 111.4(2)
C15 O2 H2A 111(3)
C23 O4 H4A 118(3)

loop_
_geom_bond_atom_site_label_1
_geom_bond_atom_site_label_2
_geom_bond_distance
S1 C7 1.735(3)
S1 C1 1.749(3)
S2 C14 1.742(3)
S2 C8 1.762(3)
C1 N2 1.309(4)
C1 N1 1.334(4)
C2 C3 1.387(4)
C2 N2 1.397(3)
C2 C7 1.409(4)
C3 C4 1.393(4)
C3 H3C 0.9500
C4 C5 1.379(6)
C4 H4B 0.9500
C5 C6 1.379(6)
C5 H5A 0.9500
C6 C7 1.379(4)
C6 H6A 0.9500
C8 N4 1.301(4)
C8 N3 1.335(4)
C9 C10 1.378(4)
C9 N4 1.397(4)
C9 C14 1.408(4)
C10 C11 1.384(4)
C10 H10A 0.9500
C11 C12 1.392(5)
C11 H11A 0.9500
C12 C13 1.368(5)
C12 H12A 0.9500
C13 C14 1.389(4)
C13 H13A 0.9500
C15 O1 1.212(4)
C15 O2 1.317(3)
C15 C16 1.499(4)
C16 C17 1.518(4)
C16 H16A 0.9900
C16 H16B 0.9900
C17 C18 1.529(4)
C17 H17A 0.9900
C17 H17B 0.9900
C18 C19 1.529(4)
C18 H18A 0.9900
C18 H18B 0.9900
C19 C20 1.525(4)
C19 H19A 0.9900
C19 H19B 0.9900
C20 C21 1.525(4)
C20 H20A 0.9900
C20 H20B 0.9900
C21 C22 1.530(4)
C21 H21A 0.9900
C21 H21B 0.9900
C22 C23 1.511(4)
C22 H22A 0.9900
C22 H22B 0.9900
C23 O3 1.217(4)
C23 O4 1.314(3)
N1 H1A 0.8800
N1 H1B 0.8800
N3 H3A 0.8800
N3 H3B 0.8800
O2 H2A 1.04(6)
O4 H4A 0.98(5)

loop_
_geom_hbond_atom_site_label_D
_geom_hbond_atom_site_label_H
_geom_hbond_atom_site_label_A
_geom_hbond_distance_DH
_geom_hbond_distance_HA
_geom_hbond_distance_DA
_geom_hbond_angle_DHA
_geom_hbond_site_symmetry_A
N1 H1A O1 0.88 2.08 2.902(4) 154.8 .
N1 H1B O1 0.88 2.16 2.875(3) 137.8 5_636
N3 H3A O3 0.88 2.14 2.975(3) 158.7 .
N3 H3B O3 0.88 2.16 2.938(3) 146.8 4
O4 H4A N4 0.98(5) 1.68(5) 2.636(3) 167(5) .
O2 H2A N2 1.04(6) 1.67(6) 2.707(3) 174(5) .
